data_7219582
loop_
_publ_author_name
'Kleeblatt, Dennis'
'Becker, Martin'
'Ploetz, Michael'
'Sch\"onherr, Madeleine'
'Villinger, Alexander'
'Hein, Martin'
'Eberle, J\"urgen'
'Kunz, Manfred'
'Rahman, Qamar'
'Langer, Peter'

_publ_section_title
;
 Synthesis and Bioactivity of N-glycosylated 3-(2-Oxo-2-
 arylethylidene)-indolin-2-ones
;
_journal_name_full 'RSC Adv.'
_journal_paper_doi 10.1039/C4RA14301A
_journal_year 2015
_chemical_absolute_configuration syn
_chemical_formula_moiety 'C28 H26 N2 O11'
_chemical_formula_sum 'C28 H26 N2 O11'
_chemical_formula_weight 566.51
_chemical_name_systematic
(E)-3-(2-(4-Nitrophenyl)-2-oxoethylidene)-1-(2,3,4-tri-<i>O</i>-acetyl-\b-L-rhamno-pyranosyl)indolin-2-one
_space_group_IT_number 19
_symmetry_cell_setting orthorhombic
_symmetry_Int_Tables_number 19
_symmetry_space_group_name_Hall 'P 2ac 2ab'
_symmetry_space_group_name_H-M 'P 21 21 21'
_atom_sites_solution_hydrogens geom
_atom_sites_solution_primary direct
_atom_sites_solution_secondary difmap
_audit_creation_method SHELXL-97
_audit_update_record
;
2014-08-15 deposited with the CCDC.
2015-02-11 downloaded from the CCDC.
;
_cell_angle_alpha 90.00
_cell_angle_beta 90.00
_cell_angle_gamma 90.00
_cell_formula_units_Z 4
_cell_length_a 7.6844(3)
_cell_length_b 16.3169(6)
_cell_length_c 22.2670(7)
_cell_measurement_reflns_used 6176
_cell_measurement_temperature 173(2)
_cell_measurement_theta_max 48.346
_cell_measurement_theta_min 4.993
_cell_volume 2791.96(17)
_computing_cell_refinement 'Bruker Apex V7.51A'
_computing_data_collection 'Bruker Apex V7.51A'
_computing_data_reduction 'Bruker SAINT'
_computing_molecular_graphics 'ORTEP-3v2.01 (Farrugia, 1997)'
_computing_publication_material SHELXL-97
_computing_structure_refinement 'SHELXL-97 (Sheldrick, 1997)'
_computing_structure_solution 'SHELXS-97 (Sheldrick, 1997)'
_diffrn_ambient_temperature 173(2)
_diffrn_measured_fraction_theta_full 0.999
_diffrn_measured_fraction_theta_max 0.999
_diffrn_measurement_device_type 'Bruker-Nonius Apex X8-CCD-diffractometer'
_diffrn_measurement_method 'phi and omega scans'
_diffrn_radiation_monochromator graphite
_diffrn_radiation_source 'sealed tube'
_diffrn_radiation_type MoK\a
_diffrn_radiation_wavelength 0.71073
_diffrn_reflns_av_R_equivalents 0.0432
_diffrn_reflns_av_sigmaI/netI 0.0492
_diffrn_reflns_limit_h_max 10
_diffrn_reflns_limit_h_min -9
_diffrn_reflns_limit_k_max 21
_diffrn_reflns_limit_k_min -22
_diffrn_reflns_limit_l_max 31
_diffrn_reflns_limit_l_min -25
_diffrn_reflns_number 31760
_diffrn_reflns_theta_full 29.98
_diffrn_reflns_theta_max 29.98
_diffrn_reflns_theta_min 1.55
_exptl_absorpt_coefficient_mu 0.105
_exptl_absorpt_correction_T_max 0.9895
_exptl_absorpt_correction_T_min 0.9196
_exptl_absorpt_correction_type multi-scan
_exptl_absorpt_process_details '(SADABS; Sheldrick, 2004)'
_exptl_crystal_colour red
_exptl_crystal_density_diffrn 1.348
_exptl_crystal_density_method 'not measured'
_exptl_crystal_description needle
_exptl_crystal_F_000 1184
_exptl_crystal_size_max 0.81
_exptl_crystal_size_mid 0.15
_exptl_crystal_size_min 0.10
_refine_diff_density_max 0.371
_refine_diff_density_min -0.185
_refine_diff_density_rms 0.045
_refine_ls_abs_structure_details 'Flack H D (1983), Acta Cryst. A39, 876-881'
_refine_ls_abs_structure_Flack 1.5(7)
_refine_ls_extinction_method none
_refine_ls_goodness_of_fit_ref 1.016
_refine_ls_hydrogen_treatment constr
_refine_ls_matrix_type full
_refine_ls_number_parameters 374
_refine_ls_number_reflns 8128
_refine_ls_number_restraints 0
_refine_ls_restrained_S_all 1.016
_refine_ls_R_factor_all 0.0801
_refine_ls_R_factor_gt 0.0457
_refine_ls_shift/su_max 0.001
_refine_ls_shift/su_mean 0.000
_refine_ls_structure_factor_coef Fsqd
_refine_ls_weighting_details 'calc w=1/[\s^2^(Fo^2^)+(0.0543P)^2^+0.0000P] where P=(Fo^2^+2Fc^2^)/3'
_refine_ls_weighting_scheme calc
_refine_ls_wR_factor_gt 0.0982
_refine_ls_wR_factor_ref 0.1084
_reflns_number_gt 5740
_reflns_number_total 8128
_reflns_threshold_expression >2\s(I)
_cod_data_source_file c4ra14301a2.cif
_cod_data_source_block is_dkp070
_cod_database_code 7219582

loop_
_symmetry_equiv_pos_as_xyz
'x, y, z'
'x+1/2, -y+1/2, -z'
'-x, y+1/2, -z+1/2'
'-x+1/2, -y, z+1/2'

loop_
_atom_site_label
_atom_site_type_symbol
_atom_site_fract_x
_atom_site_fract_y
_atom_site_fract_z
_atom_site_U_iso_or_equiv
_atom_site_adp_type
_atom_site_occupancy
_atom_site_symmetry_multiplicity
_atom_site_calc_flag
_atom_site_refinement_flags
O1 O -0.5271(2) 0.23759(10) 0.17050(7) 0.0553(4) Uani 1 1 d .
O2 O 0.90165(16) 0.88668(7) 0.21235(5) 0.0306(3) Uani 1 1 d .
O3 O 1.0058(3) 0.93753(10) 0.12565(7) 0.0619(5) Uani 1 1 d .
O4 O -0.4874(2) 0.17348(9) 0.08667(7) 0.0576(4) Uani 1 1 d .
O5 O 0.3261(2) 0.33856(10) 0.05689(7) 0.0595(5) Uani 1 1 d .
O6 O 0.37968(15) 0.56187(8) 0.22012(5) 0.0334(3) Uani 1 1 d .
O7 O 0.85615(14) 0.66524(7) 0.18933(6) 0.0289(3) Uani 1 1 d .
O8 O 0.58362(16) 0.87872(7) 0.15289(5) 0.0326(3) Uani 1 1 d .
O9 O 0.39383(18) 0.91038(8) 0.22616(6) 0.0411(3) Uani 1 1 d .
O10 O 0.62004(15) 0.72856(8) 0.09681(5) 0.0310(3) Uani 1 1 d .
O11 O 0.35691(19) 0.67318(10) 0.07779(6) 0.0518(4) Uani 1 1 d .
N1 N -0.4389(2) 0.21972(10) 0.12660(7) 0.0431(4) Uani 1 1 d .
N2 N 0.62876(18) 0.58022(9) 0.16406(6) 0.0278(3) Uani 1 1 d .
C1 C -0.2641(3) 0.25656(12) 0.12076(8) 0.0373(4) Uani 1 1 d .
C2 C -0.1495(3) 0.22404(14) 0.07953(10) 0.0532(6) Uani 1 1 d .
H2 H -0.1815 0.1784 0.0555 0.064 Uiso 1 1 calc R
C3 C 0.0139(3) 0.25966(14) 0.07403(10) 0.0519(6) Uani 1 1 d .
H3 H 0.0954 0.2377 0.0463 0.062 Uiso 1 1 calc R
C4 C 0.0592(3) 0.32742(11) 0.10891(8) 0.0349(4) Uani 1 1 d .
C5 C 0.2362(3) 0.36456(12) 0.09818(8) 0.0381(4) Uani 1 1 d .
C6 C 0.2974(2) 0.43082(11) 0.13798(8) 0.0332(4) Uani 1 1 d .
H6 H 0.2266 0.4427 0.1719 0.040 Uiso 1 1 calc R
C7 C 0.4424(2) 0.47645(11) 0.13169(7) 0.0299(4) Uani 1 1 d .
C8 C 0.4735(2) 0.54273(10) 0.17824(8) 0.0272(3) Uani 1 1 d .
C9 C 0.6729(2) 0.65829(10) 0.19172(8) 0.0255(4) Uani 1 1 d .
H9 H 0.6356 0.6572 0.2347 0.031 Uiso 1 1 calc R
C10 C 0.5815(2) 0.72945(11) 0.16002(7) 0.0259(3) Uani 1 1 d .
H10 H 0.4529 0.7253 0.1662 0.031 Uiso 1 1 calc R
C11 C 0.6481(2) 0.80947(10) 0.18633(8) 0.0266(3) Uani 1 1 d .
H11 H 0.6109 0.8141 0.2292 0.032 Uiso 1 1 calc R
C12 C 0.8457(2) 0.81259(10) 0.18251(8) 0.0259(3) Uani 1 1 d .
H12 H 0.8839 0.8130 0.1396 0.031 Uiso 1 1 calc R
C13 C 0.9741(2) 0.94630(11) 0.17768(9) 0.0346(4) Uani 1 1 d .
C14 C -0.2239(3) 0.32311(12) 0.15617(8) 0.0359(4) Uani 1 1 d .
H14 H -0.3052 0.3441 0.1844 0.043 Uiso 1 1 calc R
C15 C -0.0604(2) 0.35858(11) 0.14939(8) 0.0343(4) Uani 1 1 d .
H15 H -0.0304 0.4050 0.1730 0.041 Uiso 1 1 calc R
C16 C 0.9240(2) 0.73931(10) 0.21538(8) 0.0274(3) Uani 1 1 d .
H16 H 0.8942 0.7418 0.2591 0.033 Uiso 1 1 calc R
C17 C 1.0084(3) 1.02164(12) 0.21401(10) 0.0426(5) Uani 1 1 d .
H17A H 1.1051 1.0113 0.2417 0.064 Uiso 1 1 calc R
H17B H 0.9040 1.0359 0.2370 0.064 Uiso 1 1 calc R
H17C H 1.0387 1.0670 0.1872 0.064 Uiso 1 1 calc R
C18 C 0.4637(2) 0.92698(11) 0.17996(8) 0.0295(4) Uani 1 1 d .
C19 C 0.4338(3) 1.00253(13) 0.14361(9) 0.0450(5) Uani 1 1 d .
H19A H 0.3293 0.9955 0.1189 0.068 Uiso 1 1 calc R
H19B H 0.5344 1.0123 0.1175 0.068 Uiso 1 1 calc R
H19C H 0.4179 1.0495 0.1705 0.068 Uiso 1 1 calc R
C20 C 0.4932(3) 0.69889(13) 0.05956(8) 0.0390(4) Uani 1 1 d .
C21 C 0.5494(4) 0.70213(17) -0.00446(9) 0.0620(7) Uani 1 1 d .
H21A H 0.4471 0.6982 -0.0306 0.093 Uiso 1 1 calc R
H21B H 0.6283 0.6563 -0.0128 0.093 Uiso 1 1 calc R
H21C H 0.6097 0.7540 -0.0121 0.093 Uiso 1 1 calc R
C22 C 1.1196(2) 0.73475(13) 0.20737(9) 0.0373(4) Uani 1 1 d .
H22A H 1.1665 0.6908 0.2326 0.056 Uiso 1 1 calc R
H22B H 1.1720 0.7871 0.2192 0.056 Uiso 1 1 calc R
H22C H 1.1468 0.7234 0.1652 0.056 Uiso 1 1 calc R
C23 C 0.7003(2) 0.54503(11) 0.11098(8) 0.0314(4) Uani 1 1 d .
C24 C 0.8567(3) 0.56365(13) 0.08284(9) 0.0410(5) Uani 1 1 d .
H24 H 0.9305 0.6060 0.0973 0.049 Uiso 1 1 calc R
C25 C 0.9006(3) 0.51735(14) 0.03238(10) 0.0501(5) Uani 1 1 d .
H25 H 1.0067 0.5287 0.0121 0.060 Uiso 1 1 calc R
C26 C 0.7951(3) 0.45588(13) 0.01101(9) 0.0481(6) Uani 1 1 d .
H26 H 0.8290 0.4256 -0.0235 0.058 Uiso 1 1 calc R
C27 C 0.6390(3) 0.43775(13) 0.03962(8) 0.0405(5) Uani 1 1 d .
H27 H 0.5660 0.3954 0.0247 0.049 Uiso 1 1 calc R
C28 C 0.5904(2) 0.48216(11) 0.09049(8) 0.0314(4) Uani 1 1 d .

loop_
_atom_site_aniso_label
_atom_site_aniso_U_11
_atom_site_aniso_U_22
_atom_site_aniso_U_33
_atom_site_aniso_U_23
_atom_site_aniso_U_13
_atom_site_aniso_U_12
O1 0.0616(9) 0.0630(10) 0.0413(8) -0.0031(7) 0.0110(7) -0.0181(8)
O2 0.0354(6) 0.0261(6) 0.0304(6) -0.0033(5) 0.0043(5) -0.0027(5)
O3 0.0938(13) 0.0516(9) 0.0405(9) -0.0008(7) 0.0187(9) -0.0297(9)
O4 0.0722(11) 0.0483(9) 0.0524(9) -0.0108(7) -0.0016(8) -0.0265(8)
O5 0.0669(10) 0.0632(11) 0.0485(9) -0.0289(8) 0.0170(8) -0.0203(8)
O6 0.0321(6) 0.0364(7) 0.0316(7) -0.0083(6) 0.0077(5) -0.0052(5)
O7 0.0221(5) 0.0250(6) 0.0397(7) -0.0026(5) 0.0013(5) 0.0017(5)
O8 0.0388(7) 0.0299(7) 0.0292(6) 0.0063(5) 0.0036(5) 0.0114(5)
O9 0.0401(7) 0.0383(8) 0.0451(8) 0.0115(6) 0.0155(6) 0.0116(6)
O10 0.0309(6) 0.0370(7) 0.0251(6) -0.0022(5) 0.0024(5) 0.0007(5)
O11 0.0409(8) 0.0749(11) 0.0398(8) -0.0042(8) -0.0074(7) -0.0111(8)
N1 0.0549(10) 0.0371(9) 0.0374(9) 0.0008(7) -0.0014(8) -0.0146(8)
N2 0.0301(7) 0.0271(7) 0.0262(7) -0.0036(6) 0.0069(6) -0.0002(6)
C1 0.0519(11) 0.0319(10) 0.0281(9) -0.0001(8) -0.0017(8) -0.0107(9)
C2 0.0722(15) 0.0428(13) 0.0447(12) -0.0197(10) 0.0120(11) -0.0234(11)
C3 0.0642(13) 0.0489(13) 0.0427(12) -0.0210(10) 0.0158(10) -0.0179(11)
C4 0.0490(11) 0.0295(9) 0.0261(9) -0.0042(7) -0.0038(8) -0.0054(8)
C5 0.0490(11) 0.0359(10) 0.0296(10) -0.0058(8) 0.0003(9) -0.0069(9)
C6 0.0402(10) 0.0311(10) 0.0284(9) -0.0057(8) 0.0013(8) -0.0044(8)
C7 0.0375(9) 0.0278(9) 0.0245(9) -0.0026(7) 0.0016(7) 0.0018(7)
C8 0.0285(8) 0.0263(8) 0.0268(9) -0.0009(7) 0.0027(7) 0.0018(7)
C9 0.0253(7) 0.0247(9) 0.0265(9) -0.0017(7) 0.0047(7) -0.0003(6)
C10 0.0221(7) 0.0319(8) 0.0236(8) 0.0000(7) 0.0033(6) 0.0019(7)
C11 0.0284(8) 0.0270(9) 0.0245(8) 0.0023(7) -0.0004(7) 0.0064(7)
C12 0.0272(7) 0.0258(8) 0.0248(8) -0.0042(7) 0.0024(7) -0.0010(7)
C13 0.0338(9) 0.0313(9) 0.0389(11) 0.0000(8) 0.0035(8) -0.0030(8)
C14 0.0458(11) 0.0350(10) 0.0270(9) -0.0038(8) -0.0043(8) -0.0009(9)
C15 0.0433(10) 0.0304(9) 0.0293(9) -0.0079(7) -0.0082(8) -0.0022(8)
C16 0.0235(7) 0.0276(8) 0.0312(9) -0.0039(7) 0.0003(7) 0.0009(7)
C17 0.0395(10) 0.0308(10) 0.0576(13) -0.0069(9) 0.0110(10) -0.0028(8)
C18 0.0262(8) 0.0276(9) 0.0348(10) 0.0011(7) -0.0017(7) 0.0036(7)
C19 0.0506(12) 0.0374(11) 0.0471(12) 0.0157(9) 0.0071(10) 0.0140(9)
C20 0.0411(11) 0.0461(12) 0.0299(10) -0.0008(8) -0.0069(8) 0.0019(9)
C21 0.0718(16) 0.0864(19) 0.0278(11) -0.0069(11) -0.0007(11) -0.0060(14)
C22 0.0228(8) 0.0377(10) 0.0514(12) -0.0060(9) -0.0004(8) 0.0016(8)
C23 0.0368(9) 0.0293(9) 0.0282(9) -0.0007(7) 0.0073(7) 0.0059(8)
C24 0.0421(10) 0.0393(11) 0.0415(11) -0.0037(9) 0.0149(9) -0.0022(9)
C25 0.0528(12) 0.0484(13) 0.0491(13) -0.0043(10) 0.0253(10) 0.0017(11)
C26 0.0655(14) 0.0444(12) 0.0344(11) -0.0066(9) 0.0197(10) 0.0070(11)
C27 0.0573(12) 0.0347(11) 0.0295(10) -0.0063(8) 0.0057(9) 0.0016(9)
C28 0.0405(9) 0.0291(9) 0.0246(9) -0.0011(7) 0.0041(7) 0.0034(8)

loop_
_atom_type_symbol
_atom_type_description
_atom_type_scat_dispersion_real
_atom_type_scat_dispersion_imag
_atom_type_scat_source
C C 0.0033 0.0016 'International Tables Vol C Tables 4.2.6.8 and 6.1.1.4'
H H 0.0000 0.0000 'International Tables Vol C Tables 4.2.6.8 and 6.1.1.4'
N N 0.0061 0.0033 'International Tables Vol C Tables 4.2.6.8 and 6.1.1.4'
O O 0.0106 0.0060 'International Tables Vol C Tables 4.2.6.8 and 6.1.1.4'

loop_
_geom_angle_atom_site_label_1
_geom_angle_atom_site_label_2
_geom_angle_atom_site_label_3
_geom_angle
C13 O2 C12 117.32(13)
C9 O7 C16 114.41(12)
C18 O8 C11 117.39(13)
C20 O10 C10 116.73(13)
O4 N1 O1 123.91(18)
O4 N1 C1 117.63(17)
O1 N1 C1 118.46(16)
C8 N2 C23 110.21(14)
C8 N2 C9 119.59(13)
C23 N2 C9 127.89(14)
C14 C1 C2 122.79(19)
C14 C1 N1 118.33(18)
C2 C1 N1 118.87(17)
C1 C2 C3 118.36(18)
C1 C2 H2 120.8
C3 C2 H2 120.8
C2 C3 C4 120.5(2)
C2 C3 H3 119.7
C4 C3 H3 119.7
C15 C4 C3 119.21(18)
C15 C4 C5 123.67(16)
C3 C4 C5 117.08(17)
O5 C5 C6 121.64(18)
O5 C5 C4 119.22(17)
C6 C5 C4 119.14(16)
C7 C6 C5 127.32(17)
C7 C6 H6 116.3
C5 C6 H6 116.3
C6 C7 C28 137.95(17)
C6 C7 C8 116.96(15)
C28 C7 C8 105.09(15)
O6 C8 N2 125.01(16)
O6 C8 C7 127.72(15)
N2 C8 C7 107.25(14)
O7 C9 N2 106.66(13)
O7 C9 C10 112.29(13)
N2 C9 C10 111.22(13)
O7 C9 H9 108.9
N2 C9 H9 108.9
C10 C9 H9 108.9
O10 C10 C11 108.46(13)
O10 C10 C9 110.44(13)
C11 C10 C9 108.62(13)
O10 C10 H10 109.8
C11 C10 H10 109.8
C9 C10 H10 109.8
O8 C11 C10 111.01(13)
O8 C11 C12 106.73(14)
C10 C11 C12 110.08(14)
O8 C11 H11 109.7
C10 C11 H11 109.7
C12 C11 H11 109.7
O2 C12 C11 107.42(13)
O2 C12 C16 108.51(13)
C11 C12 C16 109.91(14)
O2 C12 H12 110.3
C11 C12 H12 110.3
C16 C12 H12 110.3
O3 C13 O2 123.30(17)
O3 C13 C17 126.03(18)
O2 C13 C17 110.67(16)
C1 C14 C15 117.94(18)
C1 C14 H14 121.0
C15 C14 H14 121.0
C4 C15 C14 121.16(17)
C4 C15 H15 119.4
C14 C15 H15 119.4
O7 C16 C22 105.71(14)
O7 C16 C12 108.79(13)
C22 C16 C12 111.93(15)
O7 C16 H16 110.1
C22 C16 H16 110.1
C12 C16 H16 110.1
C13 C17 H17A 109.5
C13 C17 H17B 109.5
H17A C17 H17B 109.5
C13 C17 H17C 109.5
H17A C17 H17C 109.5
H17B C17 H17C 109.5
O9 C18 O8 123.99(15)
O9 C18 C19 125.91(16)
O8 C18 C19 110.11(15)
C18 C19 H19A 109.5
C18 C19 H19B 109.5
H19A C19 H19B 109.5
C18 C19 H19C 109.5
H19A C19 H19C 109.5
H19B C19 H19C 109.5
O11 C20 O10 122.75(17)
O11 C20 C21 126.11(19)
O10 C20 C21 111.13(18)
C20 C21 H21A 109.5
C20 C21 H21B 109.5
H21A C21 H21B 109.5
C20 C21 H21C 109.5
H21A C21 H21C 109.5
H21B C21 H21C 109.5
C16 C22 H22A 109.5
C16 C22 H22B 109.5
H22A C22 H22B 109.5
C16 C22 H22C 109.5
H22A C22 H22C 109.5
H22B C22 H22C 109.5
C24 C23 C28 122.23(17)
C24 C23 N2 128.32(18)
C28 C23 N2 109.38(15)
C23 C24 C25 117.0(2)
C23 C24 H24 121.5
C25 C24 H24 121.5
C26 C25 C24 122.08(19)
C26 C25 H25 119.0
C24 C25 H25 119.0
C25 C26 C27 120.38(18)
C25 C26 H26 119.8
C27 C26 H26 119.8
C26 C27 C28 119.50(19)
C26 C27 H27 120.2
C28 C27 H27 120.2
C27 C28 C23 118.80(17)
C27 C28 C7 133.12(18)
C23 C28 C7 108.05(14)

loop_
_geom_bond_atom_site_label_1
_geom_bond_atom_site_label_2
_geom_bond_distance
O1 N1 1.225(2)
O2 C13 1.361(2)
O2 C12 1.445(2)
O3 C13 1.193(2)
O4 N1 1.224(2)
O5 C5 1.226(2)
O6 C8 1.2197(19)
O7 C9 1.4134(19)
O7 C16 1.439(2)
O8 C18 1.354(2)
O8 C11 1.4411(19)
O9 C18 1.192(2)
O10 C20 1.369(2)
O10 C10 1.438(2)
O11 C20 1.199(2)
N1 C1 1.478(3)
N2 C8 1.377(2)
N2 C23 1.424(2)
N2 C9 1.455(2)
C1 C14 1.377(3)
C1 C2 1.378(3)
C2 C3 1.389(3)
C2 H2 0.9500
C3 C4 1.395(3)
C3 H3 0.9500
C4 C15 1.384(3)
C4 C5 1.508(3)
C5 C6 1.475(3)
C6 C7 1.348(3)
C6 H6 0.9500
C7 C28 1.464(2)
C7 C8 1.517(2)
C9 C10 1.530(2)
C9 H9 1.0000
C10 C11 1.520(2)
C10 H10 1.0000
C11 C12 1.522(2)
C11 H11 1.0000
C12 C16 1.526(2)
C12 H12 1.0000
C13 C17 1.495(3)
C14 C15 1.391(3)
C14 H14 0.9500
C15 H15 0.9500
C16 C22 1.516(2)
C16 H16 1.0000
C17 H17A 0.9800
C17 H17B 0.9800
C17 H17C 0.9800
C18 C19 1.493(2)
C19 H19A 0.9800
C19 H19B 0.9800
C19 H19C 0.9800
C20 C21 1.491(3)
C21 H21A 0.9800
C21 H21B 0.9800
C21 H21C 0.9800
C22 H22A 0.9800
C22 H22B 0.9800
C22 H22C 0.9800
C23 C24 1.389(3)
C23 C28 1.405(3)
C24 C25 1.395(3)
C24 H24 0.9500
C25 C26 1.375(3)
C25 H25 0.9500
C26 C27 1.390(3)
C26 H26 0.9500
C27 C28 1.396(2)
C27 H27 0.9500

loop_
_geom_torsion_atom_site_label_1
_geom_torsion_atom_site_label_2
_geom_torsion_atom_site_label_3
_geom_torsion_atom_site_label_4
_geom_torsion
O4 N1 C1 C14 164.11(18)
O1 N1 C1 C14 -15.2(3)
O4 N1 C1 C2 -14.7(3)
O1 N1 C1 C2 165.9(2)
C14 C1 C2 C3 0.6(3)
N1 C1 C2 C3 179.4(2)
C1 C2 C3 C4 -0.9(4)
C2 C3 C4 C15 0.3(3)
C2 C3 C4 C5 -177.4(2)
C15 C4 C5 O5 -172.0(2)
C3 C4 C5 O5 5.7(3)
C15 C4 C5 C6 8.5(3)
C3 C4 C5 C6 -173.83(19)
O5 C5 C6 C7 7.7(3)
C4 C5 C6 C7 -172.80(18)
C5 C6 C7 C28 -1.5(4)
C5 C6 C7 C8 178.40(18)
C23 N2 C8 O6 -177.32(16)
C9 N2 C8 O6 -13.2(3)
C23 N2 C8 C7 1.33(18)
C9 N2 C8 C7 165.42(14)
C6 C7 C8 O6 -2.6(3)
C28 C7 C8 O6 177.34(17)
C6 C7 C8 N2 178.82(16)
C28 C7 C8 N2 -1.26(18)
C16 O7 C9 N2 -179.57(13)
C16 O7 C9 C10 58.37(18)
C8 N2 C9 O7 156.74(14)
C23 N2 C9 O7 -42.3(2)
C8 N2 C9 C10 -80.51(18)
C23 N2 C9 C10 80.5(2)
C20 O10 C10 C11 -138.55(15)
C20 O10 C10 C9 102.52(16)
O7 C9 C10 O10 64.47(17)
N2 C9 C10 O10 -54.97(17)
O7 C9 C10 C11 -54.36(17)
N2 C9 C10 C11 -173.79(13)
C18 O8 C11 C10 109.54(16)
C18 O8 C11 C12 -130.50(15)
O10 C10 C11 O8 52.39(17)
C9 C10 C11 O8 172.46(12)
O10 C10 C11 C12 -65.56(17)
C9 C10 C11 C12 54.51(17)
C13 O2 C12 C11 -112.65(16)
C13 O2 C12 C16 128.56(15)
O8 C11 C12 O2 63.89(17)
C10 C11 C12 O2 -175.55(12)
O8 C11 C12 C16 -178.23(12)
C10 C11 C12 C16 -57.67(18)
C12 O2 C13 O3 -6.3(3)
C12 O2 C13 C17 174.35(15)
C2 C1 C14 C15 0.3(3)
N1 C1 C14 C15 -178.54(16)
C3 C4 C15 C14 0.6(3)
C5 C4 C15 C14 178.13(17)
C1 C14 C15 C4 -0.8(3)
C9 O7 C16 C22 -179.27(15)
C9 O7 C16 C12 -58.91(17)
O2 C12 C16 O7 174.80(12)
C11 C12 C16 O7 57.60(17)
O2 C12 C16 C22 -68.76(18)
C11 C12 C16 C22 174.03(15)
C11 O8 C18 O9 -9.3(2)
C11 O8 C18 C19 170.63(15)
C10 O10 C20 O11 -1.4(3)
C10 O10 C20 C21 179.51(17)
C8 N2 C23 C24 -177.96(19)
C9 N2 C23 C24 19.6(3)
C8 N2 C23 C28 -0.9(2)
C9 N2 C23 C28 -163.32(16)
C28 C23 C24 C25 0.5(3)
N2 C23 C24 C25 177.27(19)
C23 C24 C25 C26 0.0(3)
C24 C25 C26 C27 -0.1(4)
C25 C26 C27 C28 -0.3(3)
C26 C27 C28 C23 0.8(3)
C26 C27 C28 C7 -176.9(2)
C24 C23 C28 C27 -0.9(3)
N2 C23 C28 C27 -178.21(16)
C24 C23 C28 C7 177.32(17)
N2 C23 C28 C7 0.0(2)
C6 C7 C28 C27 -1.5(4)
C8 C7 C28 C27 178.6(2)
C6 C7 C28 C23 -179.4(2)
C8 C7 C28 C23 0.73(19)
